data_4341312
loop_
_publ_author_name
'Das, Chandrima'
'Adak, Piyali'
'Mondal, Satyajit'
'Sekiya, Ryo'
'Kuroda, Reiko'
'Gorelsky, Serge I.'
'Chattopadhyay, Shyamal Kumar'

_publ_section_title
;
 Synthesis, Characterization, X-ray Crystal Structure, DFT Calculations,
 and Catalytic Properties of a Dioxidovanadium(V) Complex Derived from
 Oxamohydrazide and Pyridoxal: A Model Complex of Vanadate-Dependent
 Bromoperoxidase.
;
_journal_issue 21
_journal_name_full 'Inorganic chemistry'
_journal_page_first 11426
_journal_page_last 11437
_journal_paper_doi 10.1021/ic501216d
_journal_volume 53
_journal_year 2014
_chemical_formula_moiety 'C10 H10 N4 O6 V, C6 H16 N'
_chemical_formula_sum 'C16 H26 N5 O6 V'
_chemical_formula_weight 435.36
_chemical_name_systematic
;
 ?
;
_space_group_IT_number 2
_symmetry_cell_setting triclinic
_symmetry_space_group_name_Hall '-P 1'
_symmetry_space_group_name_H-M 'P -1'
_atom_sites_solution_hydrogens geom
_atom_sites_solution_primary direct
_atom_sites_solution_secondary difmap
_audit_creation_date 2011-12-14T20:27:41-00:00
_audit_creation_method 'WinGX routine CIF_UPDATE'
_cell_angle_alpha 68.371(2)
_cell_angle_beta 83.963(2)
_cell_angle_gamma 81.757(2)
_cell_formula_units_Z 2
_cell_length_a 8.2552(7)
_cell_length_b 10.1594(9)
_cell_length_c 12.6455(11)
_cell_measurement_reflns_used 3359
_cell_measurement_temperature 103(2)
_cell_measurement_theta_max 27.92
_cell_measurement_theta_min 1.74
_cell_volume 974.11(15)
_computing_cell_refinement 'Bruker XSCANS'
_computing_data_collection 'Bruker XSCANS'
_computing_data_reduction 'Bruker SHELXTL'
_computing_structure_refinement 'SHELXL-97 (Sheldrick, 1997)'
_computing_structure_solution 'SHELXS-97 (Sheldrick, 1997)'
_diffrn_ambient_temperature 103(2)
_diffrn_measured_fraction_theta_full 0.983
_diffrn_measured_fraction_theta_max 0.911
_diffrn_measurement_device_type 'Bruker P4'
_diffrn_measurement_method '\w scans'
_diffrn_radiation_monochromator graphite
_diffrn_radiation_probe x-ray
_diffrn_radiation_source 'sealed tube'
_diffrn_radiation_type MoK\a
_diffrn_radiation_wavelength 0.71073
_diffrn_reflns_av_R_equivalents 0.0286
_diffrn_reflns_av_unetI/netI 0.0582
_diffrn_reflns_limit_h_max 10
_diffrn_reflns_limit_h_min -9
_diffrn_reflns_limit_k_max 12
_diffrn_reflns_limit_k_min -13
_diffrn_reflns_limit_l_max 12
_diffrn_reflns_limit_l_min -16
_diffrn_reflns_number 6018
_diffrn_reflns_theta_full 25
_diffrn_reflns_theta_max 27.92
_diffrn_reflns_theta_min 1.74
_exptl_absorpt_coefficient_mu 0.553
_exptl_absorpt_correction_T_max 0.9623
_exptl_absorpt_correction_T_min 0.8216
_exptl_absorpt_correction_type empirical
_exptl_absorpt_process_details SADABS
_exptl_crystal_colour yellow
_exptl_crystal_density_diffrn 1.484
_exptl_crystal_density_method 'not measured'
_exptl_crystal_description platelet
_exptl_crystal_F_000 456
_exptl_crystal_size_max 0.37
_exptl_crystal_size_mid 0.24
_exptl_crystal_size_min 0.07
_refine_diff_density_max 0.89
_refine_diff_density_min -0.412
_refine_diff_density_rms 0.1
_refine_ls_extinction_method none
_refine_ls_goodness_of_fit_ref 1.071
_refine_ls_hydrogen_treatment constr
_refine_ls_matrix_type full
_refine_ls_number_parameters 254
_refine_ls_number_reflns 4238
_refine_ls_number_restraints 0
_refine_ls_restrained_S_all 1.071
_refine_ls_R_factor_all 0.0579
_refine_ls_R_factor_gt 0.0509
_refine_ls_shift/su_max 0.000
_refine_ls_shift/su_mean 0.000
_refine_ls_structure_factor_coef Fsqd
_refine_ls_weighting_details 'calc w=1/[\s^2^(Fo^2^)+(0.0679P)^2^+0.5980P] where P=(Fo^2^+2Fc^2^)/3'
_refine_ls_weighting_scheme calc
_refine_ls_wR_factor_gt 0.1295
_refine_ls_wR_factor_ref 0.1351
_reflns_number_gt 3719
_reflns_number_total 4238
_reflns_threshold_expression >2sigma(I)
_cod_data_source_file ic501216d_si_001.cif
_cod_data_source_block SKC-CD-V-6
_cod_depositor_comments
;
The following automatic conversions were performed:

'_symmetry_cell_setting' value 'Triclinic' changed to 'triclinic'
according to
/home/saulius/struct/COD-crude-data--automatic-downloads/rss-feeds/ACS/lib/dictionaries/cif_core.dic
dictionary named 'cif_core.dic' version 2.4.2 from
2011-04-26.

'_diffrn_radiation_probe' value 'X-ray' changed to
'x-ray' according to
/home/saulius/struct/COD-crude-data--automatic-downloads/rss-feeds/ACS/lib/dictionaries/cif_core.dic
dictionary named 'cif_core.dic' version 2.4.2 from 2011-04-26.

Automatic conversion script
Id: cif_fix_values 2827 2014-09-09 07:05:25Z andrius 

 Adding full bibliography for 4341312.cif.
;
_cod_original_sg_symbol_H-M P-1
_cod_database_code 4341312

loop_
_symmetry_equiv_pos_as_xyz
'x, y, z'
'-x, -y, -z'

loop_
_atom_site_label
_atom_site_type_symbol
_atom_site_fract_x
_atom_site_fract_y
_atom_site_fract_z
_atom_site_U_iso_or_equiv
_atom_site_adp_type
_atom_site_occupancy
_atom_site_symmetry_multiplicity
_atom_site_calc_flag
_atom_site_refinement_flags
O6 O 0.2448(2) 0.36749(19) 0.26039(15) 0.0235(4) Uani 1 1 d .
C1 C 0.2236(3) 0.0218(2) 0.5553(2) 0.0153(5) Uani 1 1 d .
C2 C 0.3105(3) -0.0768(2) 0.6483(2) 0.0166(5) Uani 1 1 d .
C3 C 0.4084(3) -0.1906(3) 0.6325(2) 0.0178(5) Uani 1 1 d .
H3 H 0.4687 -0.2551 0.6945 0.021 Uiso 1 1 calc R
C4 C 0.3433(3) -0.1257(2) 0.4461(2) 0.0162(5) Uani 1 1 d .
C5 C 0.2425(3) -0.0011(2) 0.45168(19) 0.0155(5) Uani 1 1 d .
C6 C 0.3551(3) -0.1531(3) 0.3369(2) 0.0203(5) Uani 1 1 d .
H6A H 0.4263 -0.2418 0.3453 0.03 Uiso 1 1 calc R
H6B H 0.4011 -0.0739 0.2755 0.03 Uiso 1 1 calc R
H6C H 0.2456 -0.1615 0.3185 0.03 Uiso 1 1 calc R
C7 C 0.3046(3) -0.0565(3) 0.7612(2) 0.0215(5) Uani 1 1 d .
H7A H 0.3817 -0.1318 0.8114 0.026 Uiso 1 1 calc R
H7B H 0.3431 0.0365 0.7481 0.026 Uiso 1 1 calc R
C8 C 0.1138(3) 0.1395(2) 0.5683(2) 0.0155(5) Uani 1 1 d .
H8 H 0.0913 0.144 0.6422 0.019 Uiso 1 1 calc R
C9 C -0.1226(3) 0.4335(2) 0.41933(19) 0.0154(5) Uani 1 1 d .
C10 C -0.2470(3) 0.5570(2) 0.4244(2) 0.0166(5) Uani 1 1 d .
C11 C -0.2501(4) 0.5757(3) 0.0743(2) 0.0273(6) Uani 1 1 d .
H11A H -0.188 0.4798 0.1034 0.033 Uiso 1 1 calc R
H11B H -0.24 0.6104 -0.01 0.033 Uiso 1 1 calc R
C12 C -0.4287(4) 0.5651(4) 0.1139(3) 0.0379(7) Uani 1 1 d .
H12A H -0.472 0.5 0.0858 0.057 Uiso 1 1 calc R
H12B H -0.4909 0.6596 0.0843 0.057 Uiso 1 1 calc R
H12C H -0.4389 0.5287 0.1974 0.057 Uiso 1 1 calc R
C13 C -0.2660(3) 0.8229(3) 0.0786(2) 0.0235(5) Uani 1 1 d .
H13A H -0.208 0.882 0.106 0.028 Uiso 1 1 calc R
H13B H -0.3776 0.8185 0.1161 0.028 Uiso 1 1 calc R
C14 C -0.2802(4) 0.8956(3) -0.0490(2) 0.0304(6) Uani 1 1 d .
H14A H -0.3384 0.9915 -0.0657 0.046 Uiso 1 1 calc R
H14B H -0.3412 0.84 -0.0768 0.046 Uiso 1 1 calc R
H14C H -0.1704 0.9022 -0.0871 0.046 Uiso 1 1 calc R
C15 C 0.0041(3) 0.6714(3) 0.0849(2) 0.0236(5) Uani 1 1 d .
H15A H 0.0227 0.7235 0.0022 0.028 Uiso 1 1 calc R
H15B H 0.0525 0.5714 0.102 0.028 Uiso 1 1 calc R
C16 C 0.0894(4) 0.7371(3) 0.1496(3) 0.0367(7) Uani 1 1 d .
H16A H 0.2069 0.7327 0.1275 0.055 Uiso 1 1 calc R
H16B H 0.0734 0.6847 0.2316 0.055 Uiso 1 1 calc R
H16C H 0.0435 0.8368 0.1318 0.055 Uiso 1 1 calc R
N1 N 0.0451(2) 0.2390(2) 0.48291(16) 0.0146(4) Uani 1 1 d .
N2 N -0.0638(2) 0.3420(2) 0.51236(16) 0.0143(4) Uani 1 1 d .
N3 N 0.4237(2) -0.2159(2) 0.53390(17) 0.0178(4) Uani 1 1 d .
N4 N -0.3127(2) 0.5500(2) 0.52595(16) 0.0173(4) Uani 1 1 d .
H4A H -0.3859 0.619 0.5327 0.021 Uiso 1 1 calc R
H4B H -0.2833 0.4764 0.5869 0.021 Uiso 1 1 calc R
N5 N -0.1771(3) 0.6747(2) 0.11472(17) 0.0188(4) Uani 1 1 d .
H5 H -0.1888 0.6377 0.1939 0.023 Uiso 1 1 calc R
O1 O 0.0042(2) 0.27719(18) 0.19036(14) 0.0207(4) Uani 1 1 d .
O2 O 0.1471(2) -0.0606(2) 0.81847(15) 0.0246(4) Uani 1 1 d .
H2 H 0.1018 -0.1268 0.8133 0.037 Uiso 1 1 calc R
O3 O 0.1682(2) 0.08327(17) 0.35908(14) 0.0191(4) Uani 1 1 d .
O4 O -0.0870(2) 0.42985(18) 0.31812(14) 0.0195(4) Uani 1 1 d .
O5 O -0.2814(2) 0.65629(19) 0.33477(14) 0.0235(4) Uani 1 1 d .
V1 V 0.08697(5) 0.27970(4) 0.30299(3) 0.01368(14) Uani 1 1 d .

loop_
_atom_site_aniso_label
_atom_site_aniso_U_11
_atom_site_aniso_U_22
_atom_site_aniso_U_33
_atom_site_aniso_U_23
_atom_site_aniso_U_13
_atom_site_aniso_U_12
O6 0.0158(9) 0.0210(9) 0.0294(10) -0.0061(7) -0.0008(7) 0.0031(7)
C1 0.0119(10) 0.0143(11) 0.0189(11) -0.0063(9) -0.0002(9) 0.0016(8)
C2 0.0138(11) 0.0173(11) 0.0180(11) -0.0065(9) -0.0016(9) 0.0011(9)
C3 0.0138(11) 0.0179(11) 0.0188(11) -0.0048(9) -0.0029(9) 0.0043(9)
C4 0.0146(11) 0.0151(11) 0.0181(11) -0.0061(9) 0.0013(9) -0.0001(9)
C5 0.0123(11) 0.0142(11) 0.0178(11) -0.0051(9) 0.0008(9) 0.0019(8)
C6 0.0204(12) 0.0192(12) 0.0197(12) -0.0084(9) 0.0008(10) 0.0049(9)
C7 0.0220(13) 0.0229(13) 0.0205(12) -0.0105(10) -0.0058(10) 0.0051(10)
C8 0.0129(11) 0.0160(11) 0.0196(11) -0.0093(9) -0.0016(9) 0.0011(8)
C9 0.0138(11) 0.0145(11) 0.0186(11) -0.0075(9) -0.0006(9) 0.0007(8)
C10 0.0121(11) 0.0161(11) 0.0216(12) -0.0082(9) -0.0012(9) 0.0027(9)
C11 0.0326(15) 0.0246(13) 0.0253(13) -0.0101(11) -0.0100(11) 0.0038(11)
C12 0.0336(17) 0.0385(17) 0.0423(17) -0.0115(14) -0.0097(14) -0.0094(14)
C13 0.0221(13) 0.0223(13) 0.0255(13) -0.0111(10) -0.0007(10) 0.0062(10)
C14 0.0343(16) 0.0244(14) 0.0248(13) -0.0048(11) -0.0037(12) 0.0114(12)
C15 0.0190(12) 0.0295(14) 0.0190(12) -0.0084(10) 0.0017(10) 0.0052(10)
C16 0.0234(15) 0.0394(17) 0.0502(19) -0.0200(15) -0.0013(13) -0.0026(12)
N1 0.0111(9) 0.0137(9) 0.0196(10) -0.0090(8) 0.0003(7) 0.0039(7)
N2 0.0112(9) 0.0138(9) 0.0187(9) -0.0086(7) -0.0013(7) 0.0041(7)
N3 0.0149(10) 0.0151(10) 0.0212(10) -0.0063(8) 0.0002(8) 0.0034(8)
N4 0.0174(10) 0.0160(10) 0.0160(9) -0.0057(8) 0.0005(8) 0.0050(8)
N5 0.0204(11) 0.0206(10) 0.0134(9) -0.0057(8) -0.0025(8) 0.0042(8)
O1 0.0231(9) 0.0194(9) 0.0203(9) -0.0103(7) -0.0050(7) 0.0073(7)
O2 0.0285(10) 0.0254(10) 0.0213(9) -0.0118(7) 0.0044(7) -0.0026(8)
O3 0.0220(9) 0.0160(8) 0.0180(8) -0.0077(7) -0.0039(7) 0.0080(7)
O4 0.0210(9) 0.0204(9) 0.0158(8) -0.0088(7) -0.0017(7) 0.0084(7)
O5 0.0242(10) 0.0230(9) 0.0184(9) -0.0069(7) -0.0014(7) 0.0118(7)
V1 0.0116(2) 0.0137(2) 0.0143(2) -0.00549(15) -0.00048(14) 0.00431(14)

loop_
_atom_type_symbol
_atom_type_description
_atom_type_scat_dispersion_real
_atom_type_scat_dispersion_imag
_atom_type_scat_source
C C 0.0033 0.0016 'International Tables Vol C Tables 4.2.6.8 and 6.1.1.4'
H H 0 0 'International Tables Vol C Tables 4.2.6.8 and 6.1.1.4'
N N 0.0061 0.0033 'International Tables Vol C Tables 4.2.6.8 and 6.1.1.4'
O O 0.0106 0.006 'International Tables Vol C Tables 4.2.6.8 and 6.1.1.4'
V V 0.3005 0.5294 'International Tables Vol C Tables 4.2.6.8 and 6.1.1.4'

loop_
_geom_angle_atom_site_label_1
_geom_angle_atom_site_label_2
_geom_angle_atom_site_label_3
_geom_angle
C5 C1 C2 118.2(2)
C5 C1 C8 121.0(2)
C2 C1 C8 120.7(2)
C3 C2 C1 118.3(2)
C3 C2 C7 119.8(2)
C1 C2 C7 121.8(2)
N3 C3 C2 123.9(2)
N3 C3 H3 118
C2 C3 H3 118
N3 C4 C5 122.0(2)
N3 C4 C6 119.9(2)
C5 C4 C6 118.1(2)
O3 C5 C1 123.8(2)
O3 C5 C4 117.5(2)
C1 C5 C4 118.6(2)
C4 C6 H6A 109.5
C4 C6 H6B 109.5
H6A C6 H6B 109.5
C4 C6 H6C 109.5
H6A C6 H6C 109.5
H6B C6 H6C 109.5
O2 C7 C2 114.4(2)
O2 C7 H7A 108.7
C2 C7 H7A 108.7
O2 C7 H7B 108.7
C2 C7 H7B 108.7
H7A C7 H7B 107.6
N1 C8 C1 122.3(2)
N1 C8 H8 118.9
C1 C8 H8 118.9
N2 C9 O4 125.7(2)
N2 C9 C10 119.5(2)
O4 C9 C10 114.8(2)
O5 C10 N4 124.1(2)
O5 C10 C9 118.8(2)
N4 C10 C9 117.0(2)
N5 C11 C12 111.9(2)
N5 C11 H11A 109.2
C12 C11 H11A 109.2
N5 C11 H11B 109.2
C12 C11 H11B 109.2
H11A C11 H11B 107.9
C11 C12 H12A 109.5
C11 C12 H12B 109.5
H12A C12 H12B 109.5
C11 C12 H12C 109.5
H12A C12 H12C 109.5
H12B C12 H12C 109.5
N5 C13 C14 114.4(2)
N5 C13 H13A 108.7
C14 C13 H13A 108.7
N5 C13 H13B 108.7
C14 C13 H13B 108.7
H13A C13 H13B 107.6
C13 C14 H14A 109.5
C13 C14 H14B 109.5
H14A C14 H14B 109.5
C13 C14 H14C 109.5
H14A C14 H14C 109.5
H14B C14 H14C 109.5
N5 C15 C16 112.4(2)
N5 C15 H15A 109.1
C16 C15 H15A 109.1
N5 C15 H15B 109.1
C16 C15 H15B 109.1
H15A C15 H15B 107.9
C15 C16 H16A 109.5
C15 C16 H16B 109.5
H16A C16 H16B 109.5
C15 C16 H16C 109.5
H16A C16 H16C 109.5
H16B C16 H16C 109.5
C8 N1 N2 114.40(19)
C8 N1 V1 129.67(16)
N2 N1 V1 115.72(14)
C9 N2 N1 107.37(18)
C4 N3 C3 118.8(2)
C10 N4 H4A 120
C10 N4 H4B 120
H4A N4 H4B 120
C11 N5 C15 110.7(2)
C11 N5 C13 113.7(2)
C15 N5 C13 113.4(2)
C11 N5 H5 106.1
C15 N5 H5 106.1
C13 N5 H5 106.1
C7 O2 H2 109.5
C5 O3 V1 133.88(15)
C9 O4 V1 117.11(14)
O6 V1 O1 108.72(9)
O6 V1 O3 106.77(9)
O1 V1 O3 96.13(8)
O6 V1 O4 101.57(8)
O1 V1 O4 91.31(8)
O3 V1 O4 146.48(8)
O6 V1 N1 106.75(8)
O1 V1 N1 143.57(8)
O3 V1 N1 81.31(7)
O4 V1 N1 73.59(7)

loop_
_geom_bond_atom_site_label_1
_geom_bond_atom_site_label_2
_geom_bond_distance
O6 V1 1.6170(18)
C1 C5 1.403(3)
C1 C2 1.416(3)
C1 C8 1.442(3)
C2 C3 1.378(3)
C2 C7 1.511(3)
C3 N3 1.353(3)
C3 H3 0.95
C4 N3 1.321(3)
C4 C5 1.431(3)
C4 C6 1.497(3)
C5 O3 1.320(3)
C6 H6A 0.98
C6 H6B 0.98
C6 H6C 0.98
C7 O2 1.418(3)
C7 H7A 0.99
C7 H7B 0.99
C8 N1 1.293(3)
C8 H8 0.95
C9 N2 1.291(3)
C9 O4 1.295(3)
C9 C10 1.520(3)
C10 O5 1.235(3)
C10 N4 1.321(3)
C11 N5 1.501(3)
C11 C12 1.512(4)
C11 H11A 0.99
C11 H11B 0.99
C12 H12A 0.98
C12 H12B 0.98
C12 H12C 0.98
C13 N5 1.503(3)
C13 C14 1.516(3)
C13 H13A 0.99
C13 H13B 0.99
C14 H14A 0.98
C14 H14B 0.98
C14 H14C 0.98
C15 N5 1.502(3)
C15 C16 1.506(4)
C15 H15A 0.99
C15 H15B 0.99
C16 H16A 0.98
C16 H16B 0.98
C16 H16C 0.98
N1 N2 1.410(3)
N1 V1 2.1563(19)
N4 H4A 0.88
N4 H4B 0.88
N5 H5 0.93
O1 V1 1.6532(17)
O2 H2 0.84
O3 V1 1.8996(17)
O4 V1 1.9888(17)
